data_7004098
loop_
_publ_author_name
'Gong, Shaogang'
'Ma, Haiyan'

_publ_section_title
;
 \b-Diketiminate aluminium complexes: synthesis, characterization and
 ring-opening polymerization of cyclic esters
;
_journal_issue 25
_journal_name_full 'Dalton Transactions'
_journal_page_first 3345
_journal_page_last 3357
_journal_paper_doi 10.1039/b802638f
_journal_year 2008
_chemical_formula_sum 'C27 H38 Al Cl N2'
_chemical_formula_weight 453.02
_chemical_name_systematic
;
?
;
_space_group_IT_number 14
_symmetry_cell_setting monoclinic
_symmetry_space_group_name_Hall '-P 2yn'
_symmetry_space_group_name_H-M 'P 1 21/n 1'
_atom_sites_solution_hydrogens geom
_atom_sites_solution_primary direct
_atom_sites_solution_secondary difmap
_audit_creation_method SHELXL-97
_cell_angle_alpha 90.00
_cell_angle_beta 93.270(2)
_cell_angle_gamma 90.00
_cell_formula_units_Z 4
_cell_length_a 12.3283(13)
_cell_length_b 10.2992(10)
_cell_length_c 21.520(2)
_cell_measurement_reflns_used 2956
_cell_measurement_temperature 293(2)
_cell_measurement_theta_max 43.576
_cell_measurement_theta_min 4.386
_cell_volume 2728.0(5)
_computing_cell_refinement 'Bruker SMART'
_computing_data_collection 'Bruker SMART'
_computing_data_reduction 'Bruker SHELXTL'
_computing_molecular_graphics 'Bruker SHELXTL'
_computing_publication_material 'Bruker SHELXTL'
_computing_structure_refinement 'SHELXL-97 (Sheldrick, 1997)'
_computing_structure_solution 'SHELXS-97 (Sheldrick, 1990)'
_diffrn_ambient_temperature 293(2)
_diffrn_measured_fraction_theta_full 0.998
_diffrn_measured_fraction_theta_max 0.998
_diffrn_measurement_device_type 'CCD area detector'
_diffrn_measurement_method 'phi and omega scans'
_diffrn_radiation_monochromator graphite
_diffrn_radiation_source 'fine-focus sealed tube'
_diffrn_radiation_type MoK\a
_diffrn_radiation_wavelength 0.71073
_diffrn_reflns_av_R_equivalents 0.1071
_diffrn_reflns_av_sigmaI/netI 0.0937
_diffrn_reflns_limit_h_max 14
_diffrn_reflns_limit_h_min -15
_diffrn_reflns_limit_k_max 13
_diffrn_reflns_limit_k_min -6
_diffrn_reflns_limit_l_max 25
_diffrn_reflns_limit_l_min -27
_diffrn_reflns_number 15695
_diffrn_reflns_theta_full 27.00
_diffrn_reflns_theta_max 27.00
_diffrn_reflns_theta_min 1.86
_exptl_absorpt_coefficient_mu 0.188
_exptl_absorpt_correction_T_max 1.00000
_exptl_absorpt_correction_T_min 0.76883
_exptl_absorpt_correction_type empirical
_exptl_crystal_colour green
_exptl_crystal_density_diffrn 1.103
_exptl_crystal_density_method 'not measured'
_exptl_crystal_description prismatic
_exptl_crystal_F_000 976
_exptl_crystal_size_max 0.503
_exptl_crystal_size_mid 0.489
_exptl_crystal_size_min 0.247
_refine_diff_density_max 0.266
_refine_diff_density_min -0.204
_refine_diff_density_rms 0.043
_refine_ls_extinction_method none
_refine_ls_goodness_of_fit_ref 0.882
_refine_ls_hydrogen_treatment constr
_refine_ls_matrix_type full
_refine_ls_number_parameters 288
_refine_ls_number_reflns 5952
_refine_ls_number_restraints 0
_refine_ls_restrained_S_all 0.882
_refine_ls_R_factor_all 0.0932
_refine_ls_R_factor_gt 0.0550
_refine_ls_shift/su_max 0.041
_refine_ls_shift/su_mean 0.001
_refine_ls_structure_factor_coef Fsqd
_refine_ls_weighting_details 'calc w=1/[\s^2^(Fo^2^)+(0.0654P)^2^+0.0000P] where P=(Fo^2^+2Fc^2^)/3'
_refine_ls_weighting_scheme calc
_refine_ls_wR_factor_gt 0.1364
_refine_ls_wR_factor_ref 0.1505
_reflns_number_gt 3221
_reflns_number_total 5952
_reflns_threshold_expression >2sigma(I)
_cod_data_source_file b802638f.txt
_cod_data_source_block cd26434
_cod_depositor_comments
;
The following automatic conversions were performed:
'_symmetry_cell_setting' value 'Monoclinic' changed to 'monoclinic'
according to '/home/saulius/struct/CIF-dictionaries/cif_core.dic'
dictionary named 'cif_core.dic' version 2.4.1 from 2010-06-29.

Automatic conversion script
Id: cif_fix_enum 1527 2010-12-29 10:47:43Z saulius 
;
_cod_original_cell_volume 2727.9(5)
_cod_original_sg_symbol_H-M P2(1)/n
_cod_database_code 7004098

loop_
_symmetry_equiv_pos_as_xyz
'x, y, z'
'-x+1/2, y+1/2, -z+1/2'
'-x, -y, -z'
'x-1/2, -y-1/2, z-1/2'

loop_
_atom_site_label
_atom_site_type_symbol
_atom_site_fract_x
_atom_site_fract_y
_atom_site_fract_z
_atom_site_U_iso_or_equiv
_atom_site_adp_type
_atom_site_occupancy
_atom_site_symmetry_multiplicity
_atom_site_calc_flag
_atom_site_refinement_flags
_atom_site_disorder_assembly
_atom_site_disorder_group
Al Al 0.22868(5) 0.19290(6) 0.05242(3) 0.0493(2) Uani 1 1 d . . .
Cl1 Cl 0.26486(8) -0.11636(10) -0.23398(3) 0.1108(4) Uani 1 1 d . . .
N1 N 0.22035(14) 0.26337(17) -0.02962(7) 0.0525(4) Uani 1 1 d . . .
N2 N 0.25370(13) 0.35780(15) 0.09256(7) 0.0474(4) Uani 1 1 d . . .
C1 C 0.18523(18) 0.3838(2) -0.04155(9) 0.0575(6) Uani 1 1 d . . .
C2 C 0.18030(19) 0.4770(2) 0.00465(10) 0.0607(6) Uani 1 1 d . . .
H2 H 0.1467 0.5548 -0.0071 0.073 Uiso 1 1 calc R . .
C3 C 0.21949(17) 0.4684(2) 0.06637(9) 0.0524(5) Uani 1 1 d . . .
C4 C 0.1525(2) 0.4245(3) -0.10720(10) 0.0849(8) Uani 1 1 d . . .
H4A H 0.2125 0.4119 -0.1331 0.127 Uiso 1 1 calc R . .
H4B H 0.1322 0.5144 -0.1076 0.127 Uiso 1 1 calc R . .
H4C H 0.0920 0.3729 -0.1227 0.127 Uiso 1 1 calc R . .
C5 C 0.2223(2) 0.5930(2) 0.10325(11) 0.0735(7) Uani 1 1 d . . .
H5A H 0.1503 0.6139 0.1149 0.110 Uiso 1 1 calc R . .
H5B H 0.2491 0.6620 0.0783 0.110 Uiso 1 1 calc R . .
H5C H 0.2693 0.5826 0.1400 0.110 Uiso 1 1 calc R . .
C6 C 0.23117(18) 0.1736(2) -0.08024(9) 0.0529(5) Uani 1 1 d . . .
C7 C 0.14560(19) 0.1001(3) -0.10205(10) 0.0728(7) Uani 1 1 d . . .
H7 H 0.0784 0.1109 -0.0851 0.087 Uiso 1 1 calc R . .
C8 C 0.1563(2) 0.0099(3) -0.14877(11) 0.0781(7) Uani 1 1 d . . .
H8 H 0.0972 -0.0406 -0.1626 0.094 Uiso 1 1 calc R . .
C9 C 0.2529(2) -0.0047(3) -0.17418(10) 0.0742(7) Uani 1 1 d . . .
C10 C 0.3410(3) 0.0646(3) -0.15173(14) 0.1097(11) Uani 1 1 d . . .
H10 H 0.4082 0.0522 -0.1684 0.132 Uiso 1 1 calc R . .
C11 C 0.3303(2) 0.1530(3) -0.10428(12) 0.0928(9) Uani 1 1 d . . .
H11 H 0.3907 0.1988 -0.0885 0.111 Uiso 1 1 calc R . .
C12 C 0.31080(18) 0.35812(18) 0.15356(9) 0.0486(5) Uani 1 1 d . . .
C13 C 0.42371(18) 0.3655(2) 0.15635(10) 0.0577(6) Uani 1 1 d . . .
C14 C 0.4781(2) 0.3577(2) 0.21490(12) 0.0763(7) Uani 1 1 d . . .
H14 H 0.5536 0.3621 0.2181 0.092 Uiso 1 1 calc R . .
C15 C 0.4223(2) 0.3435(2) 0.26768(12) 0.0786(8) Uani 1 1 d . . .
H15 H 0.4601 0.3383 0.3063 0.094 Uiso 1 1 calc R . .
C16 C 0.3112(2) 0.3369(2) 0.26398(10) 0.0692(7) Uani 1 1 d . . .
H16 H 0.2744 0.3274 0.3002 0.083 Uiso 1 1 calc R . .
C17 C 0.25253(18) 0.34419(19) 0.20710(9) 0.0526(5) Uani 1 1 d . . .
C18 C 0.4881(2) 0.3874(3) 0.09897(11) 0.0746(7) Uani 1 1 d . . .
H18 H 0.4407 0.3655 0.0624 0.090 Uiso 1 1 calc R . .
C19 C 0.5896(2) 0.3031(3) 0.09735(15) 0.1079(10) Uani 1 1 d . . .
H19A H 0.6420 0.3310 0.1293 0.132 Uiso 1 1 calc R . .
H19B H 0.6200 0.3113 0.0575 0.132 Uiso 1 1 calc R . .
H19C H 0.5707 0.2141 0.1043 0.132 Uiso 1 1 calc R . .
C20 C 0.5197(3) 0.5295(3) 0.09361(15) 0.1059(10) Uani 1 1 d . . .
H20A H 0.4553 0.5814 0.0876 0.129 Uiso 1 1 calc R . .
H20B H 0.5641 0.5405 0.0588 0.129 Uiso 1 1 calc R . .
H20C H 0.5595 0.5562 0.1311 0.129 Uiso 1 1 calc R . .
C21 C 0.1297(2) 0.3389(2) 0.20611(10) 0.0661(6) Uani 1 1 d . . .
H21 H 0.1020 0.3375 0.1625 0.079 Uiso 1 1 calc R . .
C22 C 0.0831(3) 0.4587(3) 0.23675(14) 0.1061(10) Uani 1 1 d . . .
H22A H 0.1006 0.4560 0.2808 0.129 Uiso 1 1 calc R . .
H22B H 0.0056 0.4600 0.2292 0.129 Uiso 1 1 calc R . .
H22C H 0.1137 0.5355 0.2196 0.129 Uiso 1 1 calc R . .
C23 C 0.0891(2) 0.2176(3) 0.23731(12) 0.0971(9) Uani 1 1 d . . .
H23A H 0.1263 0.1431 0.2223 0.126 Uiso 1 1 calc R . .
H23B H 0.0124 0.2084 0.2279 0.126 Uiso 1 1 calc R . .
H23C H 0.1028 0.2247 0.2816 0.126 Uiso 1 1 calc R . .
C24 C 0.3499(2) 0.0718(2) 0.06774(11) 0.0714(7) Uani 1 1 d . . .
H24A H 0.4089 0.0991 0.0428 0.086 Uiso 1 1 calc R . .
H24B H 0.3752 0.0794 0.1111 0.086 Uiso 1 1 calc R . .
C25 C 0.3270(3) -0.0685(3) 0.05425(16) 0.1169(12) Uani 1 1 d . . .
H25A H 0.2661 -0.0962 0.0768 0.135 Uiso 1 1 calc R . .
H25B H 0.3896 -0.1195 0.0669 0.135 Uiso 1 1 calc R . .
H25C H 0.3106 -0.0797 0.0104 0.135 Uiso 1 1 calc R . .
C26 C 0.08366(19) 0.1222(2) 0.06512(10) 0.0634(6) Uani 1 1 d . . .
H26A H 0.0750 0.0428 0.0411 0.076 Uiso 1 1 calc R . .
H26B H 0.0806 0.0990 0.1087 0.076 Uiso 1 1 calc R . .
C27 C -0.0124(2) 0.2103(3) 0.04771(12) 0.0840(8) Uani 1 1 d . . .
H27A H -0.0087 0.2864 0.0736 0.126 Uiso 1 1 calc R . .
H27B H -0.0789 0.1648 0.0538 0.126 Uiso 1 1 calc R . .
H27C H -0.0102 0.2355 0.0048 0.126 Uiso 1 1 calc R . .

loop_
_atom_site_aniso_label
_atom_site_aniso_U_11
_atom_site_aniso_U_22
_atom_site_aniso_U_33
_atom_site_aniso_U_23
_atom_site_aniso_U_13
_atom_site_aniso_U_12
Al 0.0569(4) 0.0436(4) 0.0470(4) 0.0008(3) -0.0013(3) -0.0031(3)
Cl1 0.1468(8) 0.1420(8) 0.0751(5) -0.0444(5) 0.0190(5) 0.0217(6)
N1 0.0592(11) 0.0534(11) 0.0449(9) -0.0009(8) 0.0021(8) -0.0004(8)
N2 0.0536(11) 0.0444(10) 0.0437(9) 0.0018(7) -0.0010(8) -0.0034(8)
C1 0.0619(15) 0.0618(15) 0.0479(12) 0.0081(11) -0.0034(10) 0.0005(11)
C2 0.0742(16) 0.0487(13) 0.0585(14) 0.0059(11) -0.0024(12) 0.0078(11)
C3 0.0579(14) 0.0473(13) 0.0522(12) 0.0029(10) 0.0049(10) -0.0023(10)
C4 0.115(2) 0.0840(19) 0.0539(14) 0.0106(13) -0.0103(14) 0.0123(16)
C5 0.102(2) 0.0456(14) 0.0727(15) -0.0015(11) 0.0003(14) 0.0028(13)
C6 0.0533(13) 0.0606(14) 0.0449(11) -0.0004(10) 0.0029(10) -0.0011(10)
C7 0.0467(14) 0.107(2) 0.0647(14) -0.0276(14) 0.0025(11) -0.0004(13)
C8 0.0653(17) 0.106(2) 0.0623(15) -0.0288(14) -0.0011(13) -0.0087(14)
C9 0.083(2) 0.093(2) 0.0476(13) -0.0119(12) 0.0120(13) 0.0068(15)
C10 0.083(2) 0.144(3) 0.107(2) -0.040(2) 0.0550(19) -0.021(2)
C11 0.0754(19) 0.108(2) 0.098(2) -0.0324(17) 0.0357(16) -0.0318(16)
C12 0.0594(14) 0.0379(11) 0.0478(11) -0.0001(9) -0.0037(10) -0.0071(9)
C13 0.0591(15) 0.0525(14) 0.0608(13) -0.0035(10) -0.0031(11) -0.0101(10)
C14 0.0629(16) 0.0805(18) 0.0832(18) 0.0001(14) -0.0177(14) -0.0120(13)
C15 0.087(2) 0.086(2) 0.0599(15) 0.0082(13) -0.0217(14) -0.0111(15)
C16 0.088(2) 0.0690(17) 0.0495(13) 0.0080(11) -0.0038(12) -0.0106(13)
C17 0.0646(14) 0.0450(12) 0.0478(12) 0.0015(9) -0.0016(10) -0.0038(10)
C18 0.0569(16) 0.088(2) 0.0789(16) -0.0036(14) 0.0046(12) -0.0178(14)
C19 0.078(2) 0.108(2) 0.141(3) -0.018(2) 0.0324(19) -0.0083(18)
C20 0.099(2) 0.096(2) 0.125(2) 0.0198(18) 0.0298(19) -0.0221(18)
C21 0.0700(17) 0.0784(17) 0.0502(12) -0.0002(11) 0.0048(11) -0.0081(13)
C22 0.092(2) 0.121(3) 0.108(2) -0.0012(19) 0.0334(18) 0.0195(19)
C23 0.093(2) 0.109(2) 0.0905(19) 0.0086(17) 0.0118(16) -0.0347(18)
C24 0.0779(18) 0.0559(15) 0.0792(16) 0.0009(12) -0.0062(13) 0.0060(12)
C25 0.122(3) 0.0603(19) 0.166(3) -0.0075(19) -0.012(2) 0.0148(17)
C26 0.0696(16) 0.0588(15) 0.0617(13) -0.0029(11) 0.0026(11) -0.0114(12)
C27 0.0636(17) 0.090(2) 0.0978(19) -0.0032(15) 0.0025(14) -0.0038(14)

loop_
_atom_type_symbol
_atom_type_description
_atom_type_scat_dispersion_real
_atom_type_scat_dispersion_imag
_atom_type_scat_source
C C 0.0033 0.0016 'International Tables Vol C Tables 4.2.6.8 and 6.1.1.4'
H H 0.0000 0.0000 'International Tables Vol C Tables 4.2.6.8 and 6.1.1.4'
N N 0.0061 0.0033 'International Tables Vol C Tables 4.2.6.8 and 6.1.1.4'
Al Al 0.0645 0.0514 'International Tables Vol C Tables 4.2.6.8 and 6.1.1.4'
Cl Cl 0.1484 0.1585 'International Tables Vol C Tables 4.2.6.8 and 6.1.1.4'

loop_
_geom_angle_atom_site_label_1
_geom_angle_atom_site_label_2
_geom_angle_atom_site_label_3
_geom_angle
_geom_angle_site_symmetry_1
_geom_angle_site_symmetry_3
_geom_angle_publ_flag
N1 Al N2 94.50(7) . . ?
N1 Al C24 113.48(10) . . ?
N2 Al C24 112.68(9) . . ?
N1 Al C26 105.58(9) . . ?
N2 Al C26 112.90(9) . . ?
C24 Al C26 115.59(11) . . ?
C1 N1 C6 119.63(16) . . ?
C1 N1 Al 122.15(13) . . ?
C6 N1 Al 116.96(13) . . ?
C3 N2 C12 120.43(16) . . ?
C3 N2 Al 121.87(13) . . ?
C12 N2 Al 117.69(12) . . ?
N1 C1 C2 122.22(18) . . ?
N1 C1 C4 120.37(19) . . ?
C2 C1 C4 117.4(2) . . ?
C1 C2 C3 127.9(2) . . ?
C1 C2 H2 116.1 . . ?
C3 C2 H2 116.1 . . ?
N2 C3 C2 122.98(18) . . ?
N2 C3 C5 120.60(18) . . ?
C2 C3 C5 116.42(19) . . ?
C1 C4 H4A 109.5 . . ?
C1 C4 H4B 109.5 . . ?
H4A C4 H4B 109.5 . . ?
C1 C4 H4C 109.5 . . ?
H4A C4 H4C 109.5 . . ?
H4B C4 H4C 109.5 . . ?
C3 C5 H5A 109.5 . . ?
C3 C5 H5B 109.5 . . ?
H5A C5 H5B 109.5 . . ?
C3 C5 H5C 109.5 . . ?
H5A C5 H5C 109.5 . . ?
H5B C5 H5C 109.5 . . ?
C7 C6 C11 118.3(2) . . ?
C7 C6 N1 120.97(19) . . ?
C11 C6 N1 120.5(2) . . ?
C6 C7 C8 121.4(2) . . ?
C6 C7 H7 119.3 . . ?
C8 C7 H7 119.3 . . ?
C9 C8 C7 119.6(2) . . ?
C9 C8 H8 120.2 . . ?
C7 C8 H8 120.2 . . ?
C8 C9 C10 120.2(2) . . ?
C8 C9 Cl1 119.2(2) . . ?
C10 C9 Cl1 120.5(2) . . ?
C9 C10 C11 119.9(3) . . ?
C9 C10 H10 120.0 . . ?
C11 C10 H10 120.0 . . ?
C6 C11 C10 120.4(2) . . ?
C6 C11 H11 119.8 . . ?
C10 C11 H11 119.8 . . ?
C13 C12 C17 121.94(18) . . ?
C13 C12 N2 118.08(18) . . ?
C17 C12 N2 119.89(19) . . ?
C12 C13 C14 117.6(2) . . ?
C12 C13 C18 122.65(19) . . ?
C14 C13 C18 119.7(2) . . ?
C15 C14 C13 121.1(2) . . ?
C15 C14 H14 119.4 . . ?
C13 C14 H14 119.4 . . ?
C16 C15 C14 120.4(2) . . ?
C16 C15 H15 119.8 . . ?
C14 C15 H15 119.8 . . ?
C15 C16 C17 121.2(2) . . ?
C15 C16 H16 119.4 . . ?
C17 C16 H16 119.4 . . ?
C16 C17 C12 117.7(2) . . ?
C16 C17 C21 118.8(2) . . ?
C12 C17 C21 123.51(18) . . ?
C20 C18 C13 110.6(2) . . ?
C20 C18 C19 109.4(2) . . ?
C13 C18 C19 113.7(2) . . ?
C20 C18 H18 107.7 . . ?
C13 C18 H18 107.7 . . ?
C19 C18 H18 107.7 . . ?
C18 C19 H19A 109.5 . . ?
C18 C19 H19B 109.5 . . ?
H19A C19 H19B 109.5 . . ?
C18 C19 H19C 109.5 . . ?
H19A C19 H19C 109.5 . . ?
H19B C19 H19C 109.5 . . ?
C18 C20 H20A 109.5 . . ?
C18 C20 H20B 109.5 . . ?
H20A C20 H20B 109.5 . . ?
C18 C20 H20C 109.5 . . ?
H20A C20 H20C 109.5 . . ?
H20B C20 H20C 109.5 . . ?
C17 C21 C23 112.3(2) . . ?
C17 C21 C22 111.4(2) . . ?
C23 C21 C22 109.4(2) . . ?
C17 C21 H21 107.9 . . ?
C23 C21 H21 107.9 . . ?
C22 C21 H21 107.9 . . ?
C21 C22 H22A 109.5 . . ?
C21 C22 H22B 109.5 . . ?
H22A C22 H22B 109.5 . . ?
C21 C22 H22C 109.5 . . ?
H22A C22 H22C 109.5 . . ?
H22B C22 H22C 109.5 . . ?
C21 C23 H23A 109.5 . . ?
C21 C23 H23B 109.5 . . ?
H23A C23 H23B 109.5 . . ?
C21 C23 H23C 109.5 . . ?
H23A C23 H23C 109.5 . . ?
H23B C23 H23C 109.5 . . ?
C25 C24 Al 116.62(19) . . ?
C25 C24 H24A 108.1 . . ?
Al C24 H24A 108.1 . . ?
C25 C24 H24B 108.1 . . ?
Al C24 H24B 108.1 . . ?
H24A C24 H24B 107.3 . . ?
C24 C25 H25A 109.5 . . ?
C24 C25 H25B 109.5 . . ?
H25A C25 H25B 109.5 . . ?
C24 C25 H25C 109.5 . . ?
H25A C25 H25C 109.5 . . ?
H25B C25 H25C 109.5 . . ?
C27 C26 Al 116.51(16) . . ?
C27 C26 H26A 108.2 . . ?
Al C26 H26A 108.2 . . ?
C27 C26 H26B 108.2 . . ?
Al C26 H26B 108.2 . . ?
H26A C26 H26B 107.3 . . ?
C26 C27 H27A 109.5 . . ?
C26 C27 H27B 109.5 . . ?
H27A C27 H27B 109.5 . . ?
C26 C27 H27C 109.5 . . ?
H27A C27 H27C 109.5 . . ?
H27B C27 H27C 109.5 . . ?

loop_
_geom_bond_atom_site_label_1
_geom_bond_atom_site_label_2
_geom_bond_distance
_geom_bond_site_symmetry_2
_geom_bond_publ_flag
Al N1 1.9062(16) . ?
Al N2 1.9223(16) . ?
Al C24 1.960(2) . ?
Al C26 1.964(2) . ?
Cl1 C9 1.739(2) . ?
N1 C1 1.334(3) . ?
N1 C6 1.441(2) . ?
N2 C3 1.329(2) . ?
N2 C12 1.454(2) . ?
C1 C2 1.386(3) . ?
C1 C4 1.506(3) . ?
C2 C3 1.390(3) . ?
C2 H2 0.9300 . ?
C3 C5 1.508(3) . ?
C4 H4A 0.9600 . ?
C4 H4B 0.9600 . ?
C4 H4C 0.9600 . ?
C5 H5A 0.9600 . ?
C5 H5B 0.9600 . ?
C5 H5C 0.9600 . ?
C6 C7 1.360(3) . ?
C6 C11 1.370(3) . ?
C7 C8 1.381(3) . ?
C7 H7 0.9300 . ?
C8 C9 1.347(3) . ?
C8 H8 0.9300 . ?
C9 C10 1.365(4) . ?
C10 C11 1.380(3) . ?
C10 H10 0.9300 . ?
C11 H11 0.9300 . ?
C12 C13 1.392(3) . ?
C12 C17 1.399(3) . ?
C13 C14 1.395(3) . ?
C13 C18 1.522(3) . ?
C14 C15 1.369(4) . ?
C14 H14 0.9300 . ?
C15 C16 1.369(4) . ?
C15 H15 0.9300 . ?
C16 C17 1.388(3) . ?
C16 H16 0.9300 . ?
C17 C21 1.515(3) . ?
C18 C20 1.521(4) . ?
C18 C19 1.525(4) . ?
C18 H18 0.9800 . ?
C19 H19A 0.9600 . ?
C19 H19B 0.9600 . ?
C19 H19C 0.9600 . ?
C20 H20A 0.9600 . ?
C20 H20B 0.9600 . ?
C20 H20C 0.9600 . ?
C21 C23 1.516(3) . ?
C21 C22 1.527(3) . ?
C21 H21 0.9800 . ?
C22 H22A 0.9600 . ?
C22 H22B 0.9600 . ?
C22 H22C 0.9600 . ?
C23 H23A 0.9600 . ?
C23 H23B 0.9600 . ?
C23 H23C 0.9600 . ?
C24 C25 1.497(3) . ?
C24 H24A 0.9700 . ?
C24 H24B 0.9700 . ?
C25 H25A 0.9600 . ?
C25 H25B 0.9600 . ?
C25 H25C 0.9600 . ?
C26 C27 1.522(3) . ?
C26 H26A 0.9700 . ?
C26 H26B 0.9700 . ?
C27 H27A 0.9600 . ?
C27 H27B 0.9600 . ?
C27 H27C 0.9600 . ?

loop_
_geom_torsion_atom_site_label_1
_geom_torsion_atom_site_label_2
_geom_torsion_atom_site_label_3
_geom_torsion_atom_site_label_4
_geom_torsion
_geom_torsion_site_symmetry_1
_geom_torsion_site_symmetry_2
_geom_torsion_site_symmetry_3
_geom_torsion_site_symmetry_4
_geom_torsion_publ_flag
N2 Al N1 C1 -29.46(18) . . . . ?
C24 Al N1 C1 -146.58(17) . . . . ?
C26 Al N1 C1 85.83(18) . . . . ?
N2 Al N1 C6 163.44(14) . . . . ?
C24 Al N1 C6 46.32(17) . . . . ?
C26 Al N1 C6 -81.27(16) . . . . ?
N1 Al N2 C3 26.21(17) . . . . ?
C24 Al N2 C3 143.99(17) . . . . ?
C26 Al N2 C3 -82.80(18) . . . . ?
N1 Al N2 C12 -154.50(14) . . . . ?
C24 Al N2 C12 -36.73(17) . . . . ?
C26 Al N2 C12 96.49(16) . . . . ?
C6 N1 C1 C2 -175.5(2) . . . . ?
Al N1 C1 C2 17.8(3) . . . . ?
C6 N1 C1 C4 2.6(3) . . . . ?
Al N1 C1 C4 -164.19(17) . . . . ?
N1 C1 C2 C3 7.5(4) . . . . ?
C4 C1 C2 C3 -170.6(2) . . . . ?
C12 N2 C3 C2 169.41(19) . . . . ?
Al N2 C3 C2 -11.3(3) . . . . ?
C12 N2 C3 C5 -10.2(3) . . . . ?
Al N2 C3 C5 169.05(16) . . . . ?
C1 C2 C3 N2 -11.0(4) . . . . ?
C1 C2 C3 C5 168.7(2) . . . . ?
C1 N1 C6 C7 -86.9(3) . . . . ?
Al N1 C6 C7 80.5(2) . . . . ?
C1 N1 C6 C11 98.2(3) . . . . ?
Al N1 C6 C11 -94.4(2) . . . . ?
C11 C6 C7 C8 -2.2(4) . . . . ?
N1 C6 C7 C8 -177.2(2) . . . . ?
C6 C7 C8 C9 -1.1(4) . . . . ?
C7 C8 C9 C10 3.3(4) . . . . ?
C7 C8 C9 Cl1 -178.8(2) . . . . ?
C8 C9 C10 C11 -2.2(5) . . . . ?
Cl1 C9 C10 C11 179.9(2) . . . . ?
C7 C6 C11 C10 3.4(4) . . . . ?
N1 C6 C11 C10 178.4(2) . . . . ?
C9 C10 C11 C6 -1.2(5) . . . . ?
C3 N2 C12 C13 -91.9(2) . . . . ?
Al N2 C12 C13 88.80(19) . . . . ?
C3 N2 C12 C17 91.5(2) . . . . ?
Al N2 C12 C17 -87.8(2) . . . . ?
C17 C12 C13 C14 0.5(3) . . . . ?
N2 C12 C13 C14 -176.11(18) . . . . ?
C17 C12 C13 C18 -176.9(2) . . . . ?
N2 C12 C13 C18 6.5(3) . . . . ?
C12 C13 C14 C15 -0.2(3) . . . . ?
C18 C13 C14 C15 177.3(2) . . . . ?
C13 C14 C15 C16 -0.1(4) . . . . ?
C14 C15 C16 C17 0.1(4) . . . . ?
C15 C16 C17 C12 0.2(3) . . . . ?
C15 C16 C17 C21 -178.9(2) . . . . ?
C13 C12 C17 C16 -0.5(3) . . . . ?
N2 C12 C17 C16 176.05(17) . . . . ?
C13 C12 C17 C21 178.54(19) . . . . ?
N2 C12 C17 C21 -5.0(3) . . . . ?
C12 C13 C18 C20 98.7(3) . . . . ?
C14 C13 C18 C20 -78.6(3) . . . . ?
C12 C13 C18 C19 -137.8(2) . . . . ?
C14 C13 C18 C19 44.9(3) . . . . ?
C16 C17 C21 C23 -56.4(3) . . . . ?
C12 C17 C21 C23 124.6(2) . . . . ?
C16 C17 C21 C22 66.7(3) . . . . ?
C12 C17 C21 C22 -112.3(2) . . . . ?
N1 Al C24 C25 -90.7(2) . . . . ?
N2 Al C24 C25 163.4(2) . . . . ?
C26 Al C24 C25 31.5(2) . . . . ?
N1 Al C26 C27 -48.16(19) . . . . ?
N2 Al C26 C27 53.74(19) . . . . ?
C24 Al C26 C27 -174.47(17) . . . . ?
